data_7705266
loop_
_publ_author_name
'Paul, Anup'
'Das, Kabita'
'Karmakar, Anirban'
'Guedes da Silva, M F\'atima C'
'Pombeiro, Armando J. L.'

_publ_section_title
;
 A mechanistic insight into the rapid and selective removal of Congo Red
 by an amide functionalised Zn(ii) coordination polymer.
;
_journal_issue 37
_journal_name_full 'Dalton transactions (Cambridge, England : 2003)'
_journal_page_first 12970
_journal_page_last 12984
_journal_paper_doi 10.1039/d0dt02172e
_journal_volume 49
_journal_year 2020
_chemical_formula_sum 'C26 H22 Cd N4 O8'
_chemical_formula_weight 630.87
_space_group_crystal_system triclinic
_space_group_IT_number 2
_space_group_name_Hall '-P 1'
_space_group_name_H-M_alt 'P -1'
_atom_sites_solution_hydrogens mixed
_audit_creation_method SHELXL-2014/6
_audit_update_record
;
2020-06-18 deposited with the CCDC.	2020-08-24 downloaded from the CCDC.
;
_cell_angle_alpha 105.022(2)
_cell_angle_beta 95.322(3)
_cell_angle_gamma 116.297(2)
_cell_formula_units_Z 1
_cell_length_a 7.7745(5)
_cell_length_b 8.7385(6)
_cell_length_c 10.6928(7)
_cell_measurement_reflns_used 5840
_cell_measurement_temperature 296(2)
_cell_measurement_theta_max 25.39
_cell_measurement_theta_min 2.76
_cell_volume 610.66(7)
_computing_cell_refinement 'Bruker SAINT'
_computing_data_collection 'Bruker APEX2'
_computing_data_reduction 'Bruker SAINT'
_computing_molecular_graphics 'Mercury CSD 3.5.1, 2008'
_computing_publication_material 'WinGX publication routines (Farrugia, 1999)'
_computing_structure_refinement 'SHELXL-2014/6 (Sheldrick, 2014)'
_computing_structure_solution 'SIR97 (Giacovazzo et al, 1999)'
_diffrn_ambient_temperature 296(2)
_diffrn_measured_fraction_theta_full 0.978
_diffrn_measured_fraction_theta_max 0.978
_diffrn_measurement_device_type 'Bruker APEX-II CCD'
_diffrn_measurement_method '\f and \w scans'
_diffrn_radiation_type MoK\a
_diffrn_radiation_wavelength 0.71073
_diffrn_reflns_av_R_equivalents 0.0106
_diffrn_reflns_av_unetI/netI 0.0121
_diffrn_reflns_Laue_measured_fraction_full 0.978
_diffrn_reflns_Laue_measured_fraction_max 0.978
_diffrn_reflns_limit_h_max 9
_diffrn_reflns_limit_h_min -9
_diffrn_reflns_limit_k_max 10
_diffrn_reflns_limit_k_min -10
_diffrn_reflns_limit_l_max 12
_diffrn_reflns_limit_l_min -12
_diffrn_reflns_number 6142
_diffrn_reflns_point_group_measured_fraction_full 0.978
_diffrn_reflns_point_group_measured_fraction_max 0.978
_diffrn_reflns_theta_full 25.242
_diffrn_reflns_theta_max 25.384
_diffrn_reflns_theta_min 2.761
_diffrn_source 'fine-focus sealed tube'
_exptl_absorpt_coefficient_mu 0.955
_exptl_absorpt_correction_T_max 0.8
_exptl_absorpt_correction_T_min 0.7
_exptl_absorpt_correction_type multi-scan
_exptl_absorpt_process_details SADABS
_exptl_crystal_colour Colourless
_exptl_crystal_density_diffrn 1.716
_exptl_crystal_description Block
_exptl_crystal_F_000 318
_exptl_crystal_size_max 0.280
_exptl_crystal_size_mid 0.220
_exptl_crystal_size_min 0.190
_refine_diff_density_max 0.276
_refine_diff_density_min -0.273
_refine_diff_density_rms 0.046
_refine_ls_extinction_method none
_refine_ls_goodness_of_fit_ref 1.109
_refine_ls_hydrogen_treatment mixed
_refine_ls_matrix_type full
_refine_ls_number_parameters 187
_refine_ls_number_reflns 2200
_refine_ls_number_restraints 0
_refine_ls_restrained_S_all 1.109
_refine_ls_R_factor_all 0.0167
_refine_ls_R_factor_gt 0.0166
_refine_ls_shift/su_max 0.000
_refine_ls_shift/su_mean 0.000
_refine_ls_structure_factor_coef Fsqd
_refine_ls_weighting_details 'w=1/[\s^2^(Fo^2^)+(0.0226P)^2^+0.3131P] where P=(Fo^2^+2Fc^2^)/3'
_refine_ls_weighting_scheme calc
_refine_ls_wR_factor_gt 0.0443
_refine_ls_wR_factor_ref 0.0444
_reflns_Friedel_coverage 0.000
_reflns_number_gt 2187
_reflns_number_total 2200
_reflns_threshold_expression 'I > 2\s(I)'
_cod_data_source_file d0dt02172e2.cif
_cod_data_source_block 2
_cod_depositor_comments 'Adding full bibliography for 7705264--7705266.cif.'
_cod_database_code 7705266
_shelx_space_group_comment
;
The symmetry employed for this shelxl refinement is uniquely defined
by the following loop, which should always be used as a source of
symmetry information in preference to the above space-group names.
They are only intended as comments.
;
_shelx_estimated_absorpt_t_min 0.776
_shelx_estimated_absorpt_t_max 0.839
_shelxl_version_number 2014/6

loop_
_space_group_symop_operation_xyz
'x, y, z'
'-x, -y, -z'

loop_
_atom_site_label
_atom_site_type_symbol
_atom_site_fract_x
_atom_site_fract_y
_atom_site_fract_z
_atom_site_U_iso_or_equiv
_atom_site_adp_type
_atom_site_occupancy
_atom_site_site_symmetry_order
_atom_site_calc_flag
_atom_site_refinement_flags_posn
_atom_site_refinement_flags_adp
_atom_site_refinement_flags_occupancy
_atom_site_disorder_assembly
_atom_site_disorder_group
Cd1 Cd 1.0000 0.0000 0.0000 0.02179(7) Uani 1 2 d S . P . .
O1 O 0.9783(2) 0.19734(18) 0.17809(12) 0.0318(3) Uani 1 1 d . . . . .
O2 O 1.24477(19) 0.28603(19) 0.33622(13) 0.0372(3) Uani 1 1 d . . . . .
O4 O 1.29256(19) 0.05995(19) 0.13554(14) 0.0342(3) Uani 1 1 d . . . . .
O3 O 0.6132(2) 0.1687(2) 0.77540(14) 0.0393(3) Uani 1 1 d . . . . .
N2 N 0.17792(19) 0.23546(19) 0.92421(13) 0.0225(3) Uani 1 1 d . . . . .
N1 N 0.5174(2) 0.3457(2) 0.70314(15) 0.0265(3) Uani 1 1 d . . . . .
C10 C 0.3840(2) 0.5162(2) 0.83262(18) 0.0271(3) Uani 1 1 d . . . . .
H10 H 0.4530 0.6110 0.8017 0.032 Uiso 1 1 calc R U . . .
C11 C 0.2660(3) 0.5307(2) 0.91857(18) 0.0300(4) Uani 1 1 d . . . . .
H11 H 0.2539 0.6347 0.9459 0.036 Uiso 1 1 calc R U . . .
C9 C 0.3989(2) 0.3599(2) 0.79283(15) 0.0208(3) Uani 1 1 d . . . . .
C13 C 0.2917(2) 0.2206(2) 0.84044(16) 0.0219(3) Uani 1 1 d . . . . .
H13 H 0.2994 0.1142 0.8133 0.026 Uiso 1 1 calc R U . . .
C12 C 0.1664(2) 0.3884(2) 0.96333(17) 0.0267(3) Uani 1 1 d . . . . .
H12 H 0.0887 0.3990 1.0226 0.032 Uiso 1 1 calc R U . . .
C1 C 1.0681(2) 0.2450(2) 0.29756(16) 0.0247(3) Uani 1 1 d . . . . .
C8 C 0.6154(2) 0.2494(2) 0.69747(16) 0.0228(3) Uani 1 1 d . . . . .
C2 C 0.9492(2) 0.2490(2) 0.40097(15) 0.0222(3) Uani 1 1 d . . . . .
C5 C 0.7289(2) 0.2508(2) 0.59173(15) 0.0222(3) Uani 1 1 d . . . . .
C3 C 1.0005(3) 0.2237(3) 0.51899(17) 0.0317(4) Uani 1 1 d . . . . .
H3 H 1.1106 0.2086 0.5353 0.038 Uiso 1 1 calc R U . . .
C4 C 0.8885(3) 0.2211(3) 0.61216(17) 0.0322(4) Uani 1 1 d . . . . .
H4 H 0.9205 0.1992 0.6893 0.039 Uiso 1 1 calc R U . . .
C6 C 0.6767(3) 0.2755(3) 0.47373(17) 0.0295(4) Uani 1 1 d . . . . .
H6 H 0.5695 0.2952 0.4588 0.035 Uiso 1 1 calc R U . . .
C7 C 0.7852(3) 0.2708(3) 0.37829(17) 0.0308(4) Uani 1 1 d . . . . .
H7 H 0.7468 0.2825 0.2978 0.037 Uiso 1 1 calc R U . . .
H4A H 1.289(4) 0.132(3) 0.215(3) 0.046 Uiso 1 1 d . U . . .
H4B H 1.320(4) -0.012(3) 0.154(2) 0.046 Uiso 1 1 d . U . . .
H1N H 0.554(4) 0.422(3) 0.665(2) 0.046 Uiso 1 1 d . U . . .

loop_
_atom_site_aniso_label
_atom_site_aniso_U_11
_atom_site_aniso_U_22
_atom_site_aniso_U_33
_atom_site_aniso_U_23
_atom_site_aniso_U_13
_atom_site_aniso_U_12
Cd1 0.02470(10) 0.02735(10) 0.02078(10) 0.01368(7) 0.01416(6) 0.01416(7)
O1 0.0449(7) 0.0417(7) 0.0226(6) 0.0142(5) 0.0187(5) 0.0287(6)
O2 0.0291(7) 0.0474(8) 0.0388(7) 0.0143(6) 0.0185(6) 0.0199(6)
O4 0.0333(7) 0.0343(7) 0.0435(8) 0.0168(6) 0.0089(6) 0.0214(6)
O3 0.0574(9) 0.0579(9) 0.0416(7) 0.0364(7) 0.0344(7) 0.0454(8)
N2 0.0223(7) 0.0284(7) 0.0225(7) 0.0136(6) 0.0112(5) 0.0133(6)
N1 0.0314(7) 0.0349(8) 0.0327(8) 0.0251(7) 0.0235(6) 0.0221(7)
C10 0.0263(8) 0.0271(8) 0.0360(9) 0.0186(7) 0.0143(7) 0.0142(7)
C11 0.0335(9) 0.0273(9) 0.0364(9) 0.0116(7) 0.0148(8) 0.0191(8)
C9 0.0191(7) 0.0274(8) 0.0219(7) 0.0126(6) 0.0099(6) 0.0129(6)
C13 0.0236(8) 0.0239(8) 0.0251(8) 0.0128(6) 0.0135(6) 0.0132(6)
C12 0.0280(8) 0.0329(9) 0.0256(8) 0.0108(7) 0.0145(7) 0.0180(7)
C1 0.0302(9) 0.0233(8) 0.0265(8) 0.0111(7) 0.0157(7) 0.0146(7)
C8 0.0250(8) 0.0277(8) 0.0221(8) 0.0123(6) 0.0119(6) 0.0148(7)
C2 0.0239(8) 0.0230(8) 0.0203(8) 0.0071(6) 0.0102(6) 0.0110(6)
C5 0.0225(8) 0.0259(8) 0.0214(8) 0.0099(6) 0.0105(6) 0.0124(7)
C3 0.0273(9) 0.0532(11) 0.0262(9) 0.0160(8) 0.0111(7) 0.0269(8)
C4 0.0350(9) 0.0550(12) 0.0219(8) 0.0195(8) 0.0128(7) 0.0301(9)
C6 0.0311(9) 0.0470(10) 0.0265(8) 0.0180(8) 0.0136(7) 0.0279(8)
C7 0.0389(10) 0.0475(11) 0.0222(8) 0.0189(8) 0.0142(7) 0.0293(9)

loop_
_atom_type_symbol
_atom_type_description
_atom_type_scat_dispersion_real
_atom_type_scat_dispersion_imag
_atom_type_scat_source
C C 0.0033 0.0016 'International Tables Vol C Tables 4.2.6.8 and 6.1.1.4'
H H 0.0000 0.0000 'International Tables Vol C Tables 4.2.6.8 and 6.1.1.4'
N N 0.0061 0.0033 'International Tables Vol C Tables 4.2.6.8 and 6.1.1.4'
O O 0.0106 0.0060 'International Tables Vol C Tables 4.2.6.8 and 6.1.1.4'
Cd Cd -0.8075 1.2024 'International Tables Vol C Tables 4.2.6.8 and 6.1.1.4'

loop_
_geom_angle_atom_site_label_1
_geom_angle_atom_site_label_2
_geom_angle_atom_site_label_3
_geom_angle
_geom_angle_site_symmetry_1
_geom_angle_site_symmetry_3
_geom_angle_publ_flag
O1 Cd1 O1 180.0 2_755 . ?
O1 Cd1 N2 90.45(5) 2_755 2_656 ?
O1 Cd1 N2 89.55(5) . 2_656 ?
O1 Cd1 N2 89.55(5) 2_755 1_654 ?
O1 Cd1 N2 90.45(5) . 1_654 ?
N2 Cd1 N2 180.00(8) 2_656 1_654 ?
O1 Cd1 O4 86.84(5) 2_755 2_755 ?
O1 Cd1 O4 93.16(5) . 2_755 ?
N2 Cd1 O4 90.24(5) 2_656 2_755 ?
N2 Cd1 O4 89.76(5) 1_654 2_755 ?
O1 Cd1 O4 93.16(5) 2_755 . ?
O1 Cd1 O4 86.84(5) . . ?
N2 Cd1 O4 89.76(5) 2_656 . ?
N2 Cd1 O4 90.24(5) 1_654 . ?
O4 Cd1 O4 180.00(7) 2_755 . ?
C1 O1 Cd1 124.82(11) . . ?
Cd1 O4 H4A 99.0(15) . . ?
Cd1 O4 H4B 127.8(17) . . ?
H4A O4 H4B 107(2) . . ?
C13 N2 C12 119.21(14) . . ?
C13 N2 Cd1 120.83(11) . 1_456 ?
C12 N2 Cd1 119.95(10) . 1_456 ?
C8 N1 C9 125.50(14) . . ?
C8 N1 H1N 115.6(17) . . ?
C9 N1 H1N 116.8(17) . . ?
C11 C10 C9 119.49(15) . . ?
C11 C10 H10 120.3 . . ?
C9 C10 H10 120.3 . . ?
C12 C11 C10 118.95(16) . . ?
C12 C11 H11 120.5 . . ?
C10 C11 H11 120.5 . . ?
C10 C9 C13 118.45(14) . . ?
C10 C9 N1 118.89(14) . . ?
C13 C9 N1 122.64(14) . . ?
N2 C13 C9 121.83(15) . . ?
N2 C13 H13 119.1 . . ?
C9 C13 H13 119.1 . . ?
N2 C12 C11 122.06(15) . . ?
N2 C12 H12 119.0 . . ?
C11 C12 H12 119.0 . . ?
O2 C1 O1 125.58(15) . . ?
O2 C1 C2 117.99(15) . . ?
O1 C1 C2 116.43(15) . . ?
O3 C8 N1 121.83(14) . . ?
O3 C8 C5 122.05(15) . . ?
N1 C8 C5 116.11(14) . . ?
C7 C2 C3 119.16(15) . . ?
C7 C2 C1 121.02(14) . . ?
C3 C2 C1 119.78(15) . . ?
C4 C5 C6 119.44(15) . . ?
C4 C5 C8 118.06(14) . . ?
C6 C5 C8 122.48(15) . . ?
C4 C3 C2 120.12(16) . . ?
C4 C3 H3 119.9 . . ?
C2 C3 H3 119.9 . . ?
C3 C4 C5 120.60(15) . . ?
C3 C4 H4 119.7 . . ?
C5 C4 H4 119.7 . . ?
C7 C6 C5 119.60(15) . . ?
C7 C6 H6 120.2 . . ?
C5 C6 H6 120.2 . . ?
C2 C7 C6 120.98(15) . . ?
C2 C7 H7 119.5 . . ?
C6 C7 H7 119.5 . . ?

loop_
_geom_bond_atom_site_label_1
_geom_bond_atom_site_label_2
_geom_bond_distance
_geom_bond_site_symmetry_2
_geom_bond_publ_flag
Cd1 O1 2.2899(12) 2_755 ?
Cd1 O1 2.2900(12) . ?
Cd1 N2 2.3139(13) 2_656 ?
Cd1 N2 2.3139(13) 1_654 ?
Cd1 O4 2.3425(13) 2_755 ?
Cd1 O4 2.3425(13) . ?
O1 C1 1.262(2) . ?
O2 C1 1.252(2) . ?
O4 H4A 0.93(3) . ?
O4 H4B 0.81(3) . ?
O3 C8 1.220(2) . ?
N2 C13 1.338(2) . ?
N2 C12 1.339(2) . ?
N2 Cd1 2.3139(13) 1_456 ?
N1 C8 1.358(2) . ?
N1 C9 1.410(2) . ?
N1 H1N 0.82(3) . ?
C10 C11 1.379(2) . ?
C10 C9 1.382(2) . ?
C10 H10 0.9300 . ?
C11 C12 1.378(2) . ?
C11 H11 0.9300 . ?
C9 C13 1.391(2) . ?
C13 H13 0.9300 . ?
C12 H12 0.9300 . ?
C1 C2 1.509(2) . ?
C8 C5 1.497(2) . ?
C2 C7 1.379(2) . ?
C2 C3 1.389(2) . ?
C5 C4 1.385(2) . ?
C5 C6 1.389(2) . ?
C3 C4 1.381(2) . ?
C3 H3 0.9300 . ?
C4 H4 0.9300 . ?
C6 C7 1.387(2) . ?
C6 H6 0.9300 . ?
C7 H7 0.9300 . ?

loop_
_geom_hbond_atom_site_label_D
_geom_hbond_atom_site_label_H
_geom_hbond_atom_site_label_A
_geom_hbond_distance_DH
_geom_hbond_distance_HA
_geom_hbond_distance_DA
_geom_hbond_angle_DHA
_geom_hbond_site_symmetry_A
O4 H4A O2 0.93(3) 1.79(3) 2.6919(19) 164(2) .
O4 H4B O3 0.81(3) 1.95(3) 2.7546(19) 171(2) 2_756
N1 H1N O2 0.82(3) 2.34(3) 3.086(2) 152(2) 2_766
